data_7051854
loop_
_publ_author_name
'le Roex, Tanya'
'Nassimbeni, Luigi R.'
'Weber, Edwin'

_publ_section_title
;
 Selectivity and structure of mixed guest clathrates
;
_journal_issue 5
_journal_name_full 'New Journal of Chemistry'
_journal_page_first 856
_journal_paper_doi 10.1039/b718397f
_journal_volume 32
_journal_year 2008
_chemical_formula_moiety 'C38 H26 O2. 0.9(C4 H8 O). 1.1(C4 H10 O)'
_chemical_formula_sum 'C46 H44 O4'
_chemical_formula_weight 660.81
_chemical_name_common
;
9,9'-(Biphenyl-4,4'-diyl)bis(fluoren-9-ol).
0.9(tetrahydrofuran). 1.1(diethyl ether) clathrate
;
_chemical_name_systematic
;
9,9'-(Biphenyl-4,4'-diyl)bis(fluoren-9-ol). 0.9(tetrahydrofuran).
1.1(diethyl ether) clathrate
;
_space_group_IT_number 14
_symmetry_cell_setting monoclinic
_symmetry_space_group_name_Hall '-P 2ybc'
_symmetry_space_group_name_H-M 'P 1 21/c 1'
_atom_sites_solution_hydrogens geom
_atom_sites_solution_primary direct
_atom_sites_solution_secondary difmap
_audit_creation_method SHELXL-97
_cell_angle_alpha 90.00
_cell_angle_beta 100.4150(10)
_cell_angle_gamma 90.00
_cell_formula_units_Z 4
_cell_length_a 15.0708(5)
_cell_length_b 15.2736(5)
_cell_length_c 15.8003(6)
_cell_measurement_reflns_used 27126
_cell_measurement_temperature 103(2)
_cell_measurement_theta_max 27.10
_cell_measurement_theta_min 1.02
_cell_volume 3577.1(2)
_computing_cell_refinement 'Collect (Nonius, 2000)'
_computing_data_collection 'Collect (Nonius, 2000)'
_computing_data_reduction 'Collect (Nonius, 2000)'
_computing_molecular_graphics 'XSEED, a graphical interface to SHELX (1999)'
_computing_publication_material 'SHELXL-97 (Sheldrick, 1997)'
_computing_structure_refinement 'SHELXL-97 (Sheldrick, 1997)'
_computing_structure_solution 'SHELXS-97 (Sheldrick, 1990)'
_diffrn_ambient_temperature 103(2)
_diffrn_measured_fraction_theta_full 0.944
_diffrn_measured_fraction_theta_max 0.944
_diffrn_measurement_device_type 'Nonius Kappa CCD'
_diffrn_measurement_method 'combination of phi and omega'
_diffrn_radiation_monochromator graphite
_diffrn_radiation_source 'fine-focus sealed tube'
_diffrn_radiation_type MoK\a
_diffrn_radiation_wavelength 0.71073
_diffrn_reflns_av_R_equivalents 0.0588
_diffrn_reflns_av_sigmaI/netI 0.0866
_diffrn_reflns_limit_h_max 18
_diffrn_reflns_limit_h_min -19
_diffrn_reflns_limit_k_max 17
_diffrn_reflns_limit_k_min -19
_diffrn_reflns_limit_l_max 19
_diffrn_reflns_limit_l_min -19
_diffrn_reflns_number 13596
_diffrn_reflns_theta_full 27.11
_diffrn_reflns_theta_max 27.11
_diffrn_reflns_theta_min 2.46
_exptl_absorpt_coefficient_mu 0.077
_exptl_absorpt_correction_type none
_exptl_crystal_colour colourless
_exptl_crystal_density_diffrn 1.227
_exptl_crystal_density_meas ?
_exptl_crystal_density_method .
_exptl_crystal_description 'clear rectangular blocks'
_exptl_crystal_F_000 1408
_exptl_crystal_size_max 0.25
_exptl_crystal_size_mid 0.17
_exptl_crystal_size_min 0.10
_refine_diff_density_max 0.486
_refine_diff_density_min -0.232
_refine_diff_density_rms 0.058
_refine_ls_extinction_method none
_refine_ls_goodness_of_fit_ref 1.014
_refine_ls_hydrogen_treatment mixed
_refine_ls_matrix_type full
_refine_ls_number_parameters 468
_refine_ls_number_reflns 7458
_refine_ls_number_restraints 0
_refine_ls_restrained_S_all 1.014
_refine_ls_R_factor_all 0.1207
_refine_ls_R_factor_gt 0.0654
_refine_ls_shift/su_max 0.000
_refine_ls_shift/su_mean 0.000
_refine_ls_structure_factor_coef Fsqd
_refine_ls_weighting_details 'calc w=1/[\s^2^(Fo^2^)+(0.0837P)^2^+1.1551P] where P=(Fo^2^+2Fc^2^)/3'
_refine_ls_weighting_scheme calc
_refine_ls_wR_factor_gt 0.1492
_refine_ls_wR_factor_ref 0.1743
_reflns_number_gt 4524
_reflns_number_total 7458
_reflns_threshold_expression >2sigma(I)
_cod_data_source_file b718397f.txt
_cod_data_source_block H1.0.9THF.1.1Et2O
_cod_original_sg_symbol_H-M P21/c
_cod_database_code 7051854

loop_
_symmetry_equiv_pos_as_xyz
'x, y, z'
'-x, y+1/2, -z+1/2'
'-x, -y, -z'
'x, -y-1/2, z-1/2'

loop_
_atom_site_label
_atom_site_type_symbol
_atom_site_fract_x
_atom_site_fract_y
_atom_site_fract_z
_atom_site_U_iso_or_equiv
_atom_site_adp_type
_atom_site_occupancy
_atom_site_symmetry_multiplicity
_atom_site_calc_flag
_atom_site_refinement_flags
_atom_site_disorder_assembly
_atom_site_disorder_group
C6GB C 0.3751(7) -0.3561(6) 0.3517(6) 0.047(2) Uiso 0.40 1 d P . .
C1 C 0.87210(17) 0.05613(17) -0.34672(17) 0.0283(6) Uani 1 1 d . . .
H1 H 0.8877 0.0033 -0.3159 0.034 Uiso 1 1 calc R . .
C2 C 0.83558(19) 0.05432(18) -0.43491(17) 0.0345(7) Uani 1 1 d . . .
H2 H 0.8259 -0.0002 -0.4641 0.041 Uiso 1 1 calc R . .
C3 C 0.81351(18) 0.13189(19) -0.47960(17) 0.0349(7) Uani 1 1 d . . .
H3 H 0.7888 0.1298 -0.5393 0.042 Uiso 1 1 calc R . .
C7GB C 0.3766(4) -0.2972(4) 0.4025(4) 0.0305(13) Uiso 0.50 1 d P . .
C4 C 0.82682(16) 0.21186(18) -0.43877(16) 0.0287(6) Uani 1 1 d . . .
H4 H 0.8122 0.2647 -0.4699 0.034 Uiso 1 1 calc R . .
C5 C 0.87164(17) 0.37727(16) -0.30286(18) 0.0281(6) Uani 1 1 d . . .
H5 H 0.8489 0.4004 -0.3584 0.034 Uiso 1 1 calc R . .
C6 C 0.89551(18) 0.43252(16) -0.23272(18) 0.0311(6) Uani 1 1 d . . .
H6 H 0.8897 0.4941 -0.2405 0.037 Uiso 1 1 calc R . .
C7 C 0.92767(18) 0.39894(17) -0.15160(18) 0.0304(6) Uani 1 1 d . . .
H7 H 0.9429 0.4377 -0.1042 0.036 Uiso 1 1 calc R . .
C8 C 0.93808(16) 0.30899(16) -0.13857(16) 0.0241(5) Uani 1 1 d . . .
H8 H 0.9604 0.2861 -0.0829 0.029 Uiso 1 1 calc R . .
O9 O 1.01789(11) 0.12896(11) -0.19112(11) 0.0226(4) Uani 1 1 d . . .
C9 C 0.92528(15) 0.15422(15) -0.21102(15) 0.0190(5) Uani 1 1 d . . .
H9 H 1.046(2) 0.161(2) -0.221(2) 0.050(10) Uiso 1 1 d . . .
C10 C 0.87496(15) 0.10588(14) -0.15012(14) 0.0174(5) Uani 1 1 d . . .
C11 C 0.91262(16) 0.03447(15) -0.10203(16) 0.0222(5) Uani 1 1 d . . .
H11 H 0.9720 0.0160 -0.1058 0.027 Uiso 1 1 calc R . .
C12 C 0.86437(16) -0.01014(15) -0.04852(16) 0.0223(5) Uani 1 1 d . . .
H12 H 0.8916 -0.0585 -0.0159 0.027 Uiso 1 1 calc R . .
C13 C 0.77668(15) 0.01460(14) -0.04158(14) 0.0174(5) Uani 1 1 d . . .
C14 C 0.73957(16) 0.08571(15) -0.09061(15) 0.0206(5) Uani 1 1 d . . .
H14 H 0.6801 0.1041 -0.0872 0.025 Uiso 1 1 calc R . .
C15 C 0.78727(16) 0.13021(15) -0.14418(15) 0.0215(5) Uani 1 1 d . . .
H15 H 0.7598 0.1781 -0.1774 0.026 Uiso 1 1 calc R . .
C16 C 0.72413(15) -0.03328(14) 0.01496(14) 0.0168(5) Uani 1 1 d . . .
C17 C 0.76633(15) -0.07284(15) 0.09174(15) 0.0200(5) Uani 1 1 d . . .
H17 H 0.8302 -0.0709 0.1073 0.024 Uiso 1 1 calc R . .
C18 C 0.71636(15) -0.11487(15) 0.14565(15) 0.0214(5) Uani 1 1 d . . .
H18 H 0.7465 -0.1400 0.1980 0.026 Uiso 1 1 calc R . .
C19 C 0.62273(15) -0.12051(15) 0.12385(15) 0.0190(5) Uani 1 1 d . . .
C20 C 0.58057(15) -0.08330(15) 0.04651(14) 0.0187(5) Uani 1 1 d . . .
H20 H 0.5169 -0.0876 0.0297 0.022 Uiso 1 1 calc R . .
C21 C 0.63039(15) -0.03992(15) -0.00637(15) 0.0193(5) Uani 1 1 d . . .
H21 H 0.5999 -0.0142 -0.0583 0.023 Uiso 1 1 calc R . .
O22 O 0.47625(11) -0.14413(12) 0.15678(12) 0.0277(4) Uani 1 1 d . . .
C22 C 0.56908(15) -0.16714(16) 0.18341(16) 0.0219(5) Uani 1 1 d . . .
H22 H 0.445(2) -0.170(2) 0.193(2) 0.058(10) Uiso 1 1 d . . .
C23 C 0.60479(18) -0.06360(18) 0.31649(17) 0.0318(6) Uani 1 1 d . . .
H23 H 0.5827 -0.0132 0.2842 0.038 Uiso 1 1 calc R . .
C24 C 0.63923(19) -0.0577(2) 0.40445(18) 0.0390(7) Uani 1 1 d . . .
H24 H 0.6407 -0.0027 0.4326 0.047 Uiso 1 1 calc R . .
C25 C 0.67112(18) -0.1313(2) 0.45075(18) 0.0400(8) Uani 1 1 d . . .
H25 H 0.6944 -0.1257 0.5105 0.048 Uiso 1 1 calc R . .
C26 C 0.67013(17) -0.2128(2) 0.41264(17) 0.0349(7) Uani 1 1 d . . .
H26 H 0.6917 -0.2631 0.4454 0.042 Uiso 1 1 calc R . .
C27 C 0.64410(18) -0.38313(18) 0.28090(18) 0.0326(7) Uani 1 1 d . . .
H27 H 0.6732 -0.4028 0.3360 0.039 Uiso 1 1 calc R . .
C28 C 0.6206(2) -0.44181(18) 0.2141(2) 0.0392(7) Uani 1 1 d . . .
H28 H 0.6335 -0.5023 0.2236 0.047 Uiso 1 1 calc R . .
C29 C 0.57863(19) -0.41361(18) 0.13335(19) 0.0356(7) Uani 1 1 d . . .
H29 H 0.5621 -0.4550 0.0883 0.043 Uiso 1 1 calc R . .
C30 C 0.56049(16) -0.32505(17) 0.11773(17) 0.0269(6) Uani 1 1 d . . .
H30 H 0.5327 -0.3057 0.0621 0.032 Uiso 1 1 calc R . .
C1A C 0.88483(15) 0.13585(15) -0.30580(15) 0.0200(5) Uani 1 1 d . . .
C4A C 0.86206(15) 0.21376(16) -0.35111(15) 0.0220(5) Uani 1 1 d . . .
C5A C 0.88166(15) 0.28738(15) -0.29041(15) 0.0213(5) Uani 1 1 d . . .
C8A C 0.91530(15) 0.25389(15) -0.20827(15) 0.0188(5) Uani 1 1 d . . .
C23A C 0.60374(16) -0.14459(17) 0.27759(15) 0.0240(6) Uani 1 1 d . . .
C26A C 0.63630(15) -0.21901(17) 0.32425(16) 0.0250(6) Uani 1 1 d . . .
C27A C 0.62443(16) -0.29494(17) 0.26632(16) 0.0251(6) Uani 1 1 d . . .
C30A C 0.58326(15) -0.26624(16) 0.18361(16) 0.0223(5) Uani 1 1 d . . .
O1G O 1.11992(11) 0.23440(11) -0.28693(11) 0.0267(4) Uani 1 1 d . . .
C1G C 1.09819(18) 0.23620(18) -0.37885(17) 0.0311(6) Uani 1 1 d . . .
H1GA H 1.1453 0.2686 -0.4023 0.037 Uiso 1 1 calc R . .
H1GB H 1.0398 0.2663 -0.3976 0.037 Uiso 1 1 calc R . .
C2G C 1.09247(19) 0.14406(18) -0.41151(18) 0.0358(7) Uani 1 1 d . . .
H2GA H 1.0434 0.1134 -0.3908 0.054 Uiso 1 1 calc R . .
H2GB H 1.1496 0.1139 -0.3906 0.054 Uiso 1 1 calc R . .
H2GC H 1.0806 0.1445 -0.4746 0.054 Uiso 1 1 calc R . .
C3G C 1.12790(18) 0.32095(17) -0.25066(18) 0.0311(6) Uani 1 1 d . . .
H3GA H 1.0677 0.3488 -0.2577 0.037 Uiso 1 1 calc R . .
H3GB H 1.1669 0.3575 -0.2806 0.037 Uiso 1 1 calc R . .
C4G C 1.16868(19) 0.31399(18) -0.15608(19) 0.0363(7) Uani 1 1 d . . .
H4GA H 1.2316 0.2949 -0.1498 0.054 Uiso 1 1 calc R . .
H4GB H 1.1346 0.2713 -0.1285 0.054 Uiso 1 1 calc R . .
H4GC H 1.1663 0.3713 -0.1286 0.054 Uiso 1 1 calc R . .
O5G O 0.38515(12) -0.23328(12) 0.26752(13) 0.0366(5) Uani 1 1 d . . .
C5G C 0.3740(2) -0.32694(18) 0.25811(19) 0.0372(7) Uani 1 1 d . . .
C8G C 0.3937(2) -0.2081(2) 0.3570(2) 0.0480(8) Uani 1 1 d . . .
C9G C 0.3295(18) -0.3432(18) 0.1765(18) 0.033(6) Uiso 0.10 1 d P . .
C10G C 0.4060(16) -0.1427(16) 0.3979(16) 0.023(5) Uiso 0.10 1 d P . .
C6GA C 0.4093(4) -0.3669(4) 0.3428(4) 0.0330(15) Uiso 0.50 1 d P . .
C7GA C 0.4162(6) -0.2779(6) 0.4086(6) 0.047(2) Uiso 0.40 1 d P . .

loop_
_atom_site_aniso_label
_atom_site_aniso_U_11
_atom_site_aniso_U_22
_atom_site_aniso_U_33
_atom_site_aniso_U_23
_atom_site_aniso_U_13
_atom_site_aniso_U_12
C1 0.0310(14) 0.0262(14) 0.0289(15) 0.0006(11) 0.0086(11) -0.0015(11)
C2 0.0403(16) 0.0371(16) 0.0274(15) -0.0118(13) 0.0097(12) -0.0122(13)
C3 0.0343(15) 0.0507(18) 0.0196(14) -0.0021(13) 0.0048(11) -0.0130(13)
C4 0.0258(14) 0.0379(16) 0.0221(14) 0.0084(12) 0.0037(11) -0.0030(11)
C5 0.0254(14) 0.0271(14) 0.0328(15) 0.0105(12) 0.0083(11) 0.0040(11)
C6 0.0362(15) 0.0185(13) 0.0416(17) 0.0043(12) 0.0148(13) 0.0006(11)
C7 0.0383(16) 0.0221(14) 0.0334(16) -0.0042(12) 0.0133(12) -0.0041(11)
C8 0.0272(13) 0.0234(13) 0.0226(13) -0.0006(11) 0.0066(10) -0.0024(10)
O9 0.0179(9) 0.0221(9) 0.0281(10) 0.0057(8) 0.0047(7) 0.0023(7)
C9 0.0183(12) 0.0191(12) 0.0197(13) 0.0023(10) 0.0038(9) 0.0009(9)
C10 0.0198(12) 0.0177(12) 0.0137(12) 0.0007(9) 0.0006(9) -0.0009(9)
C11 0.0191(12) 0.0200(12) 0.0278(14) 0.0050(10) 0.0050(10) 0.0040(10)
C12 0.0224(13) 0.0195(12) 0.0240(13) 0.0052(10) 0.0016(10) 0.0009(10)
C13 0.0201(12) 0.0170(12) 0.0140(12) -0.0021(9) 0.0004(9) -0.0026(9)
C14 0.0190(12) 0.0215(12) 0.0212(13) 0.0014(10) 0.0034(10) 0.0024(10)
C15 0.0232(13) 0.0206(12) 0.0204(13) 0.0058(10) 0.0030(10) 0.0034(10)
C16 0.0196(12) 0.0156(11) 0.0149(12) -0.0001(9) 0.0019(9) 0.0008(9)
C17 0.0162(12) 0.0224(13) 0.0196(13) 0.0012(10) -0.0013(9) -0.0021(9)
C18 0.0213(12) 0.0244(13) 0.0180(12) 0.0040(10) 0.0017(10) 0.0010(10)
C19 0.0211(12) 0.0183(12) 0.0171(12) 0.0018(10) 0.0025(9) 0.0005(9)
C20 0.0170(12) 0.0205(12) 0.0182(12) -0.0002(10) 0.0020(9) 0.0021(9)
C21 0.0234(13) 0.0195(12) 0.0142(12) 0.0007(10) 0.0016(9) 0.0018(10)
O22 0.0162(9) 0.0360(11) 0.0307(10) 0.0098(8) 0.0039(8) 0.0034(8)
C22 0.0149(12) 0.0277(13) 0.0230(13) 0.0055(10) 0.0034(10) 0.0034(10)
C23 0.0323(15) 0.0380(16) 0.0265(15) -0.0021(12) 0.0092(12) 0.0005(12)
C24 0.0339(16) 0.055(2) 0.0306(16) -0.0126(15) 0.0135(13) -0.0063(14)
C25 0.0277(15) 0.073(2) 0.0202(14) -0.0038(15) 0.0064(12) -0.0071(14)
C26 0.0203(14) 0.062(2) 0.0228(14) 0.0112(14) 0.0040(11) 0.0004(13)
C27 0.0300(15) 0.0361(16) 0.0336(16) 0.0172(13) 0.0108(12) 0.0025(12)
C28 0.0451(18) 0.0252(15) 0.053(2) 0.0125(14) 0.0240(15) 0.0019(13)
C29 0.0413(16) 0.0276(15) 0.0414(17) 0.0001(13) 0.0167(14) -0.0067(12)
C30 0.0257(14) 0.0314(14) 0.0253(14) 0.0041(11) 0.0089(11) -0.0037(11)
C1A 0.0187(12) 0.0234(13) 0.0186(12) 0.0009(10) 0.0058(10) -0.0018(10)
C4A 0.0197(12) 0.0269(13) 0.0199(13) 0.0051(10) 0.0054(10) 0.0000(10)
C5A 0.0188(12) 0.0235(13) 0.0228(13) 0.0044(10) 0.0063(10) 0.0021(10)
C8A 0.0162(11) 0.0208(12) 0.0208(13) 0.0024(10) 0.0073(9) -0.0001(9)
C23A 0.0190(12) 0.0354(15) 0.0191(13) 0.0039(11) 0.0074(10) 0.0007(11)
C26A 0.0157(12) 0.0384(15) 0.0222(13) 0.0066(11) 0.0067(10) -0.0003(11)
C27A 0.0174(12) 0.0344(15) 0.0247(14) 0.0105(11) 0.0072(10) 0.0013(11)
C30A 0.0171(12) 0.0266(13) 0.0248(13) 0.0061(11) 0.0084(10) -0.0010(10)
O1G 0.0281(9) 0.0271(10) 0.0259(10) 0.0026(8) 0.0077(8) -0.0007(7)
C1G 0.0273(14) 0.0410(16) 0.0267(14) 0.0079(12) 0.0093(11) 0.0029(12)
C2G 0.0365(16) 0.0418(17) 0.0313(15) -0.0024(13) 0.0117(12) 0.0001(13)
C3G 0.0265(14) 0.0228(14) 0.0434(17) 0.0011(12) 0.0045(12) -0.0005(11)
C4G 0.0328(15) 0.0283(15) 0.0451(18) -0.0065(13) -0.0003(13) 0.0044(12)
O5G 0.0310(10) 0.0371(11) 0.0427(12) 0.0024(9) 0.0091(9) 0.0015(8)
C5G 0.0427(17) 0.0333(16) 0.0369(17) 0.0059(13) 0.0109(13) -0.0059(13)
C8G 0.0453(19) 0.060(2) 0.0428(19) -0.0099(17) 0.0196(15) -0.0038(16)

loop_
_atom_type_symbol
_atom_type_description
_atom_type_scat_dispersion_real
_atom_type_scat_dispersion_imag
_atom_type_scat_source
C C 0.0033 0.0016 'International Tables Vol C Tables 4.2.6.8 and 6.1.1.4'
H H 0.0000 0.0000 'International Tables Vol C Tables 4.2.6.8 and 6.1.1.4'
O O 0.0106 0.0060 'International Tables Vol C Tables 4.2.6.8 and 6.1.1.4'

loop_
_geom_angle_atom_site_label_1
_geom_angle_atom_site_label_2
_geom_angle_atom_site_label_3
_geom_angle
_geom_angle_site_symmetry_1
_geom_angle_site_symmetry_3
_geom_angle_publ_flag
C5G C6GB C7GA 105.5(6) . . ?
C1A C1 C2 118.7(2) . . ?
C3 C2 C1 120.2(2) . . ?
C4 C3 C2 121.1(2) . . ?
C8G C7GB C6GA 102.6(4) . . ?
C3 C4 C4A 118.8(2) . . ?
C6 C5 C5A 118.8(2) . . ?
C7 C6 C5 120.7(2) . . ?
C6 C7 C8 120.9(2) . . ?
C8A C8 C7 118.6(2) . . ?
O9 C9 C10 108.01(18) . . ?
O9 C9 C8A 111.09(18) . . ?
C10 C9 C8A 113.71(19) . . ?
O9 C9 C1A 111.41(18) . . ?
C10 C9 C1A 111.88(18) . . ?
C8A C9 C1A 100.69(18) . . ?
C11 C10 C15 118.1(2) . . ?
C11 C10 C9 121.7(2) . . ?
C15 C10 C9 120.1(2) . . ?
C12 C11 C10 120.7(2) . . ?
C11 C12 C13 121.4(2) . . ?
C14 C13 C12 117.3(2) . . ?
C14 C13 C16 120.9(2) . . ?
C12 C13 C16 121.8(2) . . ?
C15 C14 C13 121.5(2) . . ?
C14 C15 C10 121.0(2) . . ?
C21 C16 C17 117.3(2) . . ?
C21 C16 C13 121.1(2) . . ?
C17 C16 C13 121.6(2) . . ?
C18 C17 C16 121.2(2) . . ?
C17 C18 C19 120.9(2) . . ?
C20 C19 C18 118.2(2) . . ?
C20 C19 C22 121.6(2) . . ?
C18 C19 C22 120.2(2) . . ?
C21 C20 C19 120.8(2) . . ?
C20 C21 C16 121.6(2) . . ?
O22 C22 C19 107.67(19) . . ?
O22 C22 C23A 112.09(19) . . ?
C19 C22 C23A 111.76(19) . . ?
O22 C22 C30A 111.90(19) . . ?
C19 C22 C30A 111.99(19) . . ?
C23A C22 C30A 101.45(19) . . ?
C23A C23 C24 118.2(3) . . ?
C25 C24 C23 120.5(3) . . ?
C24 C25 C26 121.8(3) . . ?
C25 C26 C26A 117.9(3) . . ?
C28 C27 C27A 119.0(3) . . ?
C27 C28 C29 120.9(3) . . ?
C28 C29 C30 120.5(3) . . ?
C30A C30 C29 119.2(3) . . ?
C1 C1A C4A 120.8(2) . . ?
C1 C1A C9 128.1(2) . . ?
C4A C1A C9 111.1(2) . . ?
C4 C4A C1A 120.4(2) . . ?
C4 C4A C5A 131.3(2) . . ?
C1A C4A C5A 108.3(2) . . ?
C5 C5A C8A 120.2(2) . . ?
C5 C5A C4A 131.1(2) . . ?
C8A C5A C4A 108.7(2) . . ?
C8 C8A C5A 120.9(2) . . ?
C8 C8A C9 128.2(2) . . ?
C5A C8A C9 110.9(2) . . ?
C23 C23A C26A 121.4(2) . . ?
C23 C23A C22 127.7(2) . . ?
C26A C23A C22 110.9(2) . . ?
C23A C26A C26 120.1(2) . . ?
C23A C26A C27A 108.8(2) . . ?
C26 C26A C27A 131.0(2) . . ?
C27 C27A C30A 120.0(2) . . ?
C27 C27A C26A 131.6(2) . . ?
C30A C27A C26A 108.4(2) . . ?
C30 C30A C27A 120.5(2) . . ?
C30 C30A C22 129.2(2) . . ?
C27A C30A C22 110.3(2) . . ?
C1G O1G C3G 112.00(19) . . ?
O1G C1G C2G 108.7(2) . . ?
O1G C3G C4G 108.6(2) . . ?
C5G O5G C8G 110.6(2) . . ?
C9G C5G O5G 107.8(12) . . ?
C9G C5G C6GA 144.5(12) . . ?
O5G C5G C6GA 107.4(3) . . ?
C9G C5G C6GB 140.5(12) . . ?
O5G C5G C6GB 101.9(4) . . ?
C6GA C5G C6GB 22.1(4) . . ?
C10G C8G C7GA 109.9(12) . . ?
C10G C8G O5G 137.1(12) . . ?
C7GA C8G O5G 110.4(4) . . ?
C10G C8G C7GB 120.0(12) . . ?
C7GA C8G C7GB 24.3(4) . . ?
O5G C8G C7GB 102.8(3) . . ?
C5G C6GA C7GB 99.4(4) . . ?
C8G C7GA C6GB 103.2(7) . . ?

loop_
_geom_bond_atom_site_label_1
_geom_bond_atom_site_label_2
_geom_bond_distance
_geom_bond_site_symmetry_2
_geom_bond_publ_flag
C6GB C5G 1.542(9) . ?
C6GB C7GA 1.554(13) . ?
C1 C1A 1.376(3) . ?
C1 C2 1.403(4) . ?
C2 C3 1.389(4) . ?
C3 C4 1.379(4) . ?
C7GB C8G 1.581(7) . ?
C7GB C6GA 1.560(8) . ?
C4 C4A 1.391(3) . ?
C5 C6 1.388(4) . ?
C5 C5A 1.391(3) . ?
C6 C7 1.384(4) . ?
C7 C8 1.394(4) . ?
C8 C8A 1.379(3) . ?
O9 C9 1.427(3) . ?
C9 C10 1.520(3) . ?
C9 C8A 1.531(3) . ?
C9 C1A 1.537(3) . ?
C10 C11 1.390(3) . ?
C10 C15 1.392(3) . ?
C11 C12 1.389(3) . ?
C12 C13 1.398(3) . ?
C13 C14 1.391(3) . ?
C13 C16 1.489(3) . ?
C14 C15 1.384(3) . ?
C16 C21 1.396(3) . ?
C16 C17 1.401(3) . ?
C17 C18 1.392(3) . ?
C18 C19 1.393(3) . ?
C19 C20 1.392(3) . ?
C19 C22 1.524(3) . ?
C20 C21 1.388(3) . ?
O22 C22 1.430(3) . ?
C22 C23A 1.525(3) . ?
C22 C30A 1.529(3) . ?
C23 C23A 1.380(4) . ?
C23 C24 1.396(4) . ?
C24 C25 1.378(4) . ?
C25 C26 1.383(4) . ?
C26 C26A 1.401(4) . ?
C27 C28 1.381(4) . ?
C27 C27A 1.389(4) . ?
C28 C29 1.386(4) . ?
C29 C30 1.393(4) . ?
C30 C30A 1.371(4) . ?
C1A C4A 1.399(3) . ?
C4A C5A 1.473(3) . ?
C5A C8A 1.402(3) . ?
C23A C26A 1.395(3) . ?
C26A C27A 1.468(4) . ?
C27A C30A 1.411(3) . ?
O1G C1G 1.430(3) . ?
O1G C3G 1.437(3) . ?
C1G C2G 1.496(4) . ?
C3G C4G 1.513(4) . ?
O5G C5G 1.445(3) . ?
O5G C8G 1.449(4) . ?
C5G C9G 1.36(3) . ?
C5G C6GA 1.480(7) . ?
C8G C10G 1.19(2) . ?
C8G C7GA 1.347(9) . ?

loop_
_geom_hbond_atom_site_label_D
_geom_hbond_atom_site_label_H
_geom_hbond_atom_site_label_A
_geom_hbond_distance_DH
_geom_hbond_distance_HA
_geom_hbond_distance_DA
_geom_hbond_angle_DHA
_geom_hbond_site_symmetry_A
O9 H9 O1G 0.85(3) 2.00(3) 2.845(2) 177(3) .
O22 H22 O5G 0.90(4) 1.87(4) 2.769(3) 175(3) .

loop_
_geom_torsion_atom_site_label_1
_geom_torsion_atom_site_label_2
_geom_torsion_atom_site_label_3
_geom_torsion_atom_site_label_4
_geom_torsion
_geom_torsion_site_symmetry_1
_geom_torsion_site_symmetry_2
_geom_torsion_site_symmetry_3
_geom_torsion_site_symmetry_4
_geom_torsion_publ_flag
C1A C1 C2 C3 0.4(4) . . . . ?
C1 C2 C3 C4 0.0(4) . . . . ?
C2 C3 C4 C4A -0.7(4) . . . . ?
C5A C5 C6 C7 -0.8(4) . . . . ?
C5 C6 C7 C8 0.9(4) . . . . ?
C6 C7 C8 C8A -0.2(4) . . . . ?
O9 C9 C10 C11 -15.0(3) . . . . ?
C8A C9 C10 C11 -138.8(2) . . . . ?
C1A C9 C10 C11 108.0(2) . . . . ?
O9 C9 C10 C15 167.9(2) . . . . ?
C8A C9 C10 C15 44.2(3) . . . . ?
C1A C9 C10 C15 -69.1(3) . . . . ?
C15 C10 C11 C12 -1.1(3) . . . . ?
C9 C10 C11 C12 -178.3(2) . . . . ?
C10 C11 C12 C13 0.4(4) . . . . ?
C11 C12 C13 C14 0.1(3) . . . . ?
C11 C12 C13 C16 179.4(2) . . . . ?
C12 C13 C14 C15 0.1(3) . . . . ?
C16 C13 C14 C15 -179.3(2) . . . . ?
C13 C14 C15 C10 -0.8(4) . . . . ?
C11 C10 C15 C14 1.3(3) . . . . ?
C9 C10 C15 C14 178.5(2) . . . . ?
C14 C13 C16 C21 31.0(3) . . . . ?
C12 C13 C16 C21 -148.3(2) . . . . ?
C14 C13 C16 C17 -148.6(2) . . . . ?
C12 C13 C16 C17 32.1(3) . . . . ?
C21 C16 C17 C18 -1.8(3) . . . . ?
C13 C16 C17 C18 177.8(2) . . . . ?
C16 C17 C18 C19 1.4(4) . . . . ?
C17 C18 C19 C20 0.3(3) . . . . ?
C17 C18 C19 C22 179.7(2) . . . . ?
C18 C19 C20 C21 -1.5(3) . . . . ?
C22 C19 C20 C21 179.0(2) . . . . ?
C19 C20 C21 C16 1.1(3) . . . . ?
C17 C16 C21 C20 0.5(3) . . . . ?
C13 C16 C21 C20 -179.0(2) . . . . ?
C20 C19 C22 O22 -14.9(3) . . . . ?
C18 C19 C22 O22 165.7(2) . . . . ?
C20 C19 C22 C23A -138.4(2) . . . . ?
C18 C19 C22 C23A 42.2(3) . . . . ?
C20 C19 C22 C30A 108.5(2) . . . . ?
C18 C19 C22 C30A -70.9(3) . . . . ?
C23A C23 C24 C25 -0.1(4) . . . . ?
C23 C24 C25 C26 -0.2(4) . . . . ?
C24 C25 C26 C26A 0.7(4) . . . . ?
C27A C27 C28 C29 0.4(4) . . . . ?
C27 C28 C29 C30 1.0(4) . . . . ?
C28 C29 C30 C30A -1.1(4) . . . . ?
C2 C1 C1A C4A -0.1(4) . . . . ?
C2 C1 C1A C9 -178.6(2) . . . . ?
O9 C9 C1A C1 64.7(3) . . . . ?
C10 C9 C1A C1 -56.3(3) . . . . ?
C8A C9 C1A C1 -177.4(2) . . . . ?
O9 C9 C1A C4A -113.8(2) . . . . ?
C10 C9 C1A C4A 125.2(2) . . . . ?
C8A C9 C1A C4A 4.0(2) . . . . ?
C3 C4 C4A C1A 1.0(3) . . . . ?
C3 C4 C4A C5A -178.5(2) . . . . ?
C1 C1A C4A C4 -0.6(3) . . . . ?
C9 C1A C4A C4 178.1(2) . . . . ?
C1 C1A C4A C5A 179.0(2) . . . . ?
C9 C1A C4A C5A -2.3(3) . . . . ?
C6 C5 C5A C8A 0.0(3) . . . . ?
C6 C5 C5A C4A 179.7(2) . . . . ?
C4 C4A C5A C5 -0.8(4) . . . . ?
C1A C4A C5A C5 179.6(2) . . . . ?
C4 C4A C5A C8A 178.9(2) . . . . ?
C1A C4A C5A C8A -0.7(3) . . . . ?
C7 C8 C8A C5A -0.5(3) . . . . ?
C7 C8 C8A C9 176.5(2) . . . . ?
C5 C5A C8A C8 0.7(3) . . . . ?
C4A C5A C8A C8 -179.1(2) . . . . ?
C5 C5A C8A C9 -176.9(2) . . . . ?
C4A C5A C8A C9 3.4(3) . . . . ?
O9 C9 C8A C8 -63.7(3) . . . . ?
C10 C9 C8A C8 58.4(3) . . . . ?
C1A C9 C8A C8 178.2(2) . . . . ?
O9 C9 C8A C5A 113.6(2) . . . . ?
C10 C9 C8A C5A -124.3(2) . . . . ?
C1A C9 C8A C5A -4.4(2) . . . . ?
C24 C23 C23A C26A -0.2(4) . . . . ?
C24 C23 C23A C22 179.5(2) . . . . ?
O22 C22 C23A C23 -58.1(3) . . . . ?
C19 C22 C23A C23 62.9(3) . . . . ?
C30A C22 C23A C23 -177.6(2) . . . . ?
O22 C22 C23A C26A 121.6(2) . . . . ?
C19 C22 C23A C26A -117.4(2) . . . . ?
C30A C22 C23A C26A 2.1(2) . . . . ?
C23 C23A C26A C26 0.7(3) . . . . ?
C22 C23A C26A C26 -179.0(2) . . . . ?
C23 C23A C26A C27A 178.7(2) . . . . ?
C22 C23A C26A C27A -1.0(3) . . . . ?
C25 C26 C26A C23A -0.9(3) . . . . ?
C25 C26 C26A C27A -178.4(2) . . . . ?
C28 C27 C27A C30A -1.7(4) . . . . ?
C28 C27 C27A C26A 176.4(2) . . . . ?
C23A C26A C27A C27 -178.8(2) . . . . ?
C26 C26A C27A C27 -1.1(4) . . . . ?
C23A C26A C27A C30A -0.6(3) . . . . ?
C26 C26A C27A C30A 177.1(2) . . . . ?
C29 C30 C30A C27A -0.1(3) . . . . ?
C29 C30 C30A C22 -178.8(2) . . . . ?
C27 C27A C30A C30 1.5(3) . . . . ?
C26A C27A C30A C30 -176.9(2) . . . . ?
C27 C27A C30A C22 -179.6(2) . . . . ?
C26A C27A C30A C22 2.0(3) . . . . ?
O22 C22 C30A C30 56.7(3) . . . . ?
C19 C22 C30A C30 -64.3(3) . . . . ?
C23A C22 C30A C30 176.3(2) . . . . ?
O22 C22 C30A C27A -122.1(2) . . . . ?
C19 C22 C30A C27A 116.9(2) . . . . ?
C23A C22 C30A C27A -2.4(2) . . . . ?
C3G O1G C1G C2G 179.2(2) . . . . ?
C1G O1G C3G C4G -168.9(2) . . . . ?
C8G O5G C5G C9G 154.6(12) . . . . ?
C8G O5G C5G C6GA -21.2(4) . . . . ?
C8G O5G C5G C6GB 1.0(5) . . . . ?
C7GA C6GB C5G C9G -155.4(18) . . . . ?
C7GA C6GB C5G O5G -17.0(7) . . . . ?
C7GA C6GB C5G C6GA 90.1(13) . . . . ?
C5G O5G C8G C10G 177.6(17) . . . . ?
C5G O5G C8G C7GA 18.5(5) . . . . ?
C5G O5G C8G C7GB -5.6(3) . . . . ?
C6GA C7GB C8G C10G -154.0(14) . . . . ?
C6GA C7GB C8G C7GA -83.0(12) . . . . ?
C6GA C7GB C8G O5G 28.4(5) . . . . ?
C9G C5G C6GA C7GB -135(2) . . . . ?
O5G C5G C6GA C7GB 37.8(5) . . . . ?
C6GB C5G C6GA C7GB -40.8(11) . . . . ?
C8G C7GB C6GA C5G -39.8(5) . . . . ?
C10G C8G C7GA C6GB 166.8(13) . . . . ?
O5G C8G C7GA C6GB -28.2(7) . . . . ?
C7GB C8G C7GA C6GB 47.3(10) . . . . ?
C5G C6GB C7GA C8G 28.1(8) . . . . ?
